data_7043905
loop_
_publ_author_name
'Erker, Gerhard'
'Jian, Zhongbao'
'Kehr, Gerald'
'Daniliuc, Constantin Gabriel'
'Wibbeling, Birgit'

_publ_section_title
;
 Hydroboration route to geminal P/B frustrated Lewis pairs with a bulky
 secondary phosphane component and their reaction with carbon dioxide
;
_journal_name_full 'Dalton Trans.'
_journal_paper_doi 10.1039/C7DT02315D
_journal_year 2017
_chemical_formula_sum 'C33 H27 B F10 N O P S'
_chemical_formula_weight 717.39
_space_group_crystal_system monoclinic
_space_group_IT_number 14
_space_group_name_Hall '-P 2ybc'
_space_group_name_H-M_alt 'P 1 21/c 1'
_symmetry_space_group_name_Hall '-P 2ybc'
_symmetry_space_group_name_H-M 'P 1 21/c 1'
_atom_sites_solution_hydrogens geom
_audit_update_record
;
2017-07-18 deposited with the CCDC.
2017-07-24 downloaded from the CCDC.
;
_cell_angle_alpha 90
_cell_angle_beta 102.2340(10)
_cell_angle_gamma 90
_cell_formula_units_Z 4
_cell_length_a 16.5186(4)
_cell_length_b 11.2948(3)
_cell_length_c 17.6854(5)
_cell_measurement_reflns_used 9908
_cell_measurement_temperature 100.(2)
_cell_measurement_theta_max 67.6981
_cell_measurement_theta_min 4.6769
_cell_volume 3224.71(15)
_computing_cell_refinement 'SAINT V8.37A (Bruker AXS Inc., 2015)'
_computing_data_collection 'APEX2 v.2014.1-----1 (Bruker AXS Inc., 2014)'
_computing_data_reduction 'SAINT V8.37A (Bruker AXS Inc., 2015)'
_computing_molecular_graphics 'APEX2 v.2014.1-----1 (Bruker AXS Inc., 2014)'
_computing_publication_material 'APEX2 v.2014.1-----1 (Bruker AXS Inc., 2014)'
_computing_structure_refinement 'SHELXL-2014/7 (Sheldrick, 2014)'
_computing_structure_solution 'SHELXL-2014/7 (Sheldrick, 2014)'
_diffrn_ambient_temperature 100.(2)
_diffrn_detector_area_resol_mean 8.3333
_diffrn_measured_fraction_theta_full 0.984
_diffrn_measured_fraction_theta_max 0.984
_diffrn_measurement_device_type 'KappaCCD APEXII'
_diffrn_measurement_method 'phi / omega scans'
_diffrn_radiation_monochromator graphite
_diffrn_radiation_type 'CuK\a '
_diffrn_radiation_wavelength 1.54178
_diffrn_reflns_av_R_equivalents 0.0626
_diffrn_reflns_av_unetI/netI 0.0339
_diffrn_reflns_limit_h_max 19
_diffrn_reflns_limit_h_min -19
_diffrn_reflns_limit_k_max 12
_diffrn_reflns_limit_k_min -13
_diffrn_reflns_limit_l_max 21
_diffrn_reflns_limit_l_min -20
_diffrn_reflns_number 55525
_diffrn_reflns_theta_full 68.19
_diffrn_reflns_theta_max 68.19
_diffrn_reflns_theta_min 4.68
_diffrn_source 'fine--focus sealed tube'
_exptl_absorpt_coefficient_mu 2.150
_exptl_absorpt_correction_T_max 0.90
_exptl_absorpt_correction_T_min 0.77
_exptl_absorpt_correction_type multi-scan
_exptl_absorpt_process_details
;
'Bruker AXS (2014). SADABS, Version 2014/2, Bruker AXS Inc., Madison,
Wisconsin, USA.'
;
_exptl_crystal_colour colourless
_exptl_crystal_density_diffrn 1.478
_exptl_crystal_density_method 'not measured'
_exptl_crystal_description plate
_exptl_crystal_F_000 1464
_exptl_crystal_size_max 0.180
_exptl_crystal_size_mid 0.160
_exptl_crystal_size_min 0.050
_refine_diff_density_max 0.690
_refine_diff_density_min -0.622
_refine_ls_extinction_method none
_refine_ls_goodness_of_fit_ref 1.179
_refine_ls_hydrogen_treatment mixed
_refine_ls_matrix_type full
_refine_ls_number_parameters 474
_refine_ls_number_reflns 5799
_refine_ls_number_restraints 63
_refine_ls_restrained_S_all 1.204
_refine_ls_R_factor_all 0.0846
_refine_ls_R_factor_gt 0.0746
_refine_ls_shift/su_max 0.000
_refine_ls_shift/su_mean 0.000
_refine_ls_structure_factor_coef Fsqd
_refine_ls_weighting_details 'w=1/[\s^2^(Fo^2^)+19.7334P] where P=(Fo^2^+2Fc^2^)/3'
_refine_ls_weighting_scheme calc
_refine_ls_wR_factor_gt 0.1596
_refine_ls_wR_factor_ref 0.1634
_reflns_number_gt 5030
_reflns_number_total 5799
_reflns_threshold_expression 'I > 2\s(I)'
_cod_data_source_file c7dt02315d2.cif
_cod_data_source_block 13b
_cod_database_code 7043905

loop_
_space_group_symop_operation_xyz
'x, y, z'
'-x, y+1/2, -z+1/2'
'-x, -y, -z'
'x, -y-1/2, z-1/2'

loop_
_atom_site_type_symbol
_atom_site_label
_atom_site_fract_x
_atom_site_fract_y
_atom_site_fract_z
_atom_site_U_iso_or_equiv
_atom_site_adp_type
_atom_site_calc_flag
_atom_site_refinement_flags_adp
_atom_site_refinement_flags_occupancy
_atom_site_refinement_flags_posn
_atom_site_occupancy
_atom_site_disorder_assembly
_atom_site_disorder_group
S S1 0.64100(7) 0.76594(9) 0.44986(6) 0.0171(2) Uani d . . . 1.0 . .
O O1 0.70170(18) 0.8717(3) 0.44804(16) 0.0172(7) Uani d . . . 1.0 . .
C C1 0.7873(3) 0.7261(4) 0.3870(2) 0.0181(9) Uani d . . . 1.0 . .
C C2 0.8574(3) 0.6951(4) 0.3660(3) 0.0232(10) Uani d . . . 1.0 . .
H H2 0.8936 0.76 0.3645 0.028 Uiso calc U . R 1.0 . .
C C3 0.8916(3) 0.5779(4) 0.3442(3) 0.0329(13) Uani d . . D 1.0 . .
C C4 0.8553(8) 0.4634(8) 0.3684(8) 0.038(3) Uani d U P D 0.517(10) A 1
H H4A 0.8773 0.3959 0.3444 0.057 Uiso calc U P R 0.517(10) A 1
H H4B 0.7948 0.4652 0.3517 0.057 Uiso calc U P R 0.517(10) A 1
H H4C 0.8704 0.4554 0.4249 0.057 Uiso calc U P R 0.517(10) A 1
C C5 0.9862(4) 0.5793(10) 0.3592(6) 0.034(3) Uani d U P D 0.517(10) A 1
H H5A 1.0089 0.5773 0.4151 0.051 Uiso calc U P R 0.517(10) A 1
H H5B 1.0047 0.6517 0.3373 0.051 Uiso calc U P R 0.517(10) A 1
H H5C 1.0056 0.51 0.3349 0.051 Uiso calc U P R 0.517(10) A 1
C C6 0.8672(7) 0.5717(10) 0.2529(4) 0.038(3) Uani d U P D 0.517(10) A 1
H H6A 0.8822 0.6463 0.2311 0.056 Uiso calc U P R 0.517(10) A 1
H H6B 0.8074 0.5588 0.2364 0.056 Uiso calc U P R 0.517(10) A 1
H H6C 0.8969 0.5062 0.2346 0.056 Uiso calc U P R 0.517(10) A 1
C C4A 0.8268(7) 0.4820(10) 0.3225(9) 0.040(3) Uani d U P D 0.483(10) A 2
H H4A1 0.7833 0.5095 0.2795 0.06 Uiso calc U P R 0.483(10) A 2
H H4A2 0.8025 0.4638 0.3671 0.06 Uiso calc U P R 0.483(10) A 2
H H4A3 0.8527 0.4106 0.3068 0.06 Uiso calc U P R 0.483(10) A 2
C C5A 0.9526(8) 0.5363(11) 0.4202(6) 0.052(4) Uani d U P D 0.483(10) A 2
H H5A1 0.9868 0.4711 0.4081 0.078 Uiso calc U P R 0.483(10) A 2
H H5A2 0.9207 0.5095 0.4578 0.078 Uiso calc U P R 0.483(10) A 2
H H5A3 0.9883 0.6025 0.4421 0.078 Uiso calc U P R 0.483(10) A 2
C C6A 0.9459(8) 0.6062(11) 0.2876(7) 0.045(4) Uani d U P D 0.483(10) A 2
H H6A1 0.977 0.5353 0.2791 0.067 Uiso calc U P R 0.483(10) A 2
H H6A2 0.9847 0.6695 0.3088 0.067 Uiso calc U P R 0.483(10) A 2
H H6A3 0.9112 0.632 0.2384 0.067 Uiso calc U P R 0.483(10) A 2
P P1 0.70325(7) 0.62584(10) 0.39531(7) 0.0175(3) Uani d . . . 1.0 . .
C C11 0.7295(3) 0.5273(4) 0.4794(3) 0.0189(10) Uani d . . . 1.0 . .
C C12 0.7824(3) 0.5554(4) 0.5508(3) 0.0218(10) Uani d . . . 1.0 . .
C C13 0.7992(3) 0.4686(5) 0.6082(3) 0.0304(12) Uani d . . . 1.0 . .
H H13 0.835 0.487 0.6563 0.037 Uiso calc U . R 1.0 . .
C C14 0.7647(4) 0.3549(5) 0.5967(3) 0.0360(14) Uani d . . . 1.0 . .
C C15 0.7124(3) 0.3304(5) 0.5262(3) 0.0345(13) Uani d . . . 1.0 . .
H H15 0.689 0.2535 0.5174 0.041 Uiso calc U . R 1.0 . .
C C16 0.6931(3) 0.4142(4) 0.4680(3) 0.0259(11) Uani d . . . 1.0 . .
C C17 0.8201(3) 0.6759(4) 0.5703(3) 0.0258(11) Uani d . . . 1.0 . .
H H17A 0.7773 0.7309 0.5794 0.039 Uiso calc U . R 1.0 . .
H H17B 0.8434 0.7047 0.5271 0.039 Uiso calc U . R 1.0 . .
H H17C 0.8641 0.6704 0.617 0.039 Uiso calc U . R 1.0 . .
C C18 0.7829(5) 0.2650(6) 0.6613(4) 0.0531(18) Uani d . . . 1.0 . .
H H18A 0.7346 0.2573 0.685 0.08 Uiso calc U . R 1.0 . .
H H18B 0.8308 0.2911 0.7004 0.08 Uiso calc U . R 1.0 . .
H H18C 0.7951 0.1882 0.6404 0.08 Uiso calc U . R 1.0 . .
C C19 0.6331(3) 0.3785(5) 0.3943(4) 0.0384(14) Uani d . . . 1.0 . .
H H19A 0.6147 0.297 0.3992 0.058 Uiso calc U . R 1.0 . .
H H19B 0.6608 0.3838 0.3505 0.058 Uiso calc U . R 1.0 . .
H H19C 0.5852 0.4317 0.3854 0.058 Uiso calc U . R 1.0 . .
B B1 0.7588(3) 0.8651(4) 0.3890(3) 0.0156(10) Uani d . . . 1.0 . .
C C21 0.8340(3) 0.9592(4) 0.4191(3) 0.0183(9) Uani d . . . 1.0 . .
F F22 0.82359(18) 0.9604(3) 0.55149(16) 0.0315(7) Uani d . . . 1.0 . .
C C22 0.8567(3) 1.0037(4) 0.4939(3) 0.0244(11) Uani d . . . 1.0 . .
F F23 0.9335(2) 1.1318(3) 0.5887(2) 0.0469(9) Uani d . . . 1.0 . .
C C23 0.9137(3) 1.0931(5) 0.5154(3) 0.0320(12) Uani d . . . 1.0 . .
F F24 1.0066(2) 1.2308(3) 0.4802(3) 0.0580(11) Uani d . . . 1.0 . .
C C24 0.9512(3) 1.1438(5) 0.4601(4) 0.0370(14) Uani d . . . 1.0 . .
F F25 0.9696(2) 1.1486(4) 0.3319(2) 0.0604(11) Uani d . . . 1.0 . .
C C25 0.9328(3) 1.1011(5) 0.3862(4) 0.0364(14) Uani d . . . 1.0 . .
F F26 0.86216(18) 0.9714(3) 0.29355(17) 0.0365(8) Uani d . . . 1.0 . .
C C26 0.8768(3) 1.0103(5) 0.3676(3) 0.0263(11) Uani d . . . 1.0 . .
C C31 0.7006(3) 0.9135(4) 0.3067(3) 0.0171(9) Uani d . . . 1.0 . .
F F32 0.71416(18) 0.7479(2) 0.22654(15) 0.0292(7) Uani d . . . 1.0 . .
C C32 0.6823(3) 0.8566(4) 0.2364(3) 0.0185(10) Uani d . . . 1.0 . .
F F33 0.61536(19) 0.8412(3) 0.10377(15) 0.0312(7) Uani d . . . 1.0 . .
C C33 0.6312(3) 0.9025(4) 0.1698(3) 0.0206(10) Uani d . . . 1.0 . .
F F34 0.55010(18) 1.0605(3) 0.10897(15) 0.0321(7) Uani d . . . 1.0 . .
C C34 0.5980(3) 1.0140(4) 0.1726(3) 0.0211(10) Uani d . . . 1.0 . .
F F35 0.5804(2) 1.1824(3) 0.24605(17) 0.0371(8) Uani d . . . 1.0 . .
C C35 0.6147(3) 1.0743(4) 0.2416(3) 0.0230(10) Uani d . . . 1.0 . .
F F36 0.67700(18) 1.0904(2) 0.37113(15) 0.0284(7) Uani d . . . 1.0 . .
C C36 0.6642(3) 1.0249(4) 0.3055(3) 0.0184(9) Uani d . . . 1.0 . .
N N1 0.5585(2) 0.7765(3) 0.3799(2) 0.0187(8) Uani d . . . 1.0 . .
H H1 0.568(3) 0.766(5) 0.339(3) 0.026(15) Uiso d . . . 1.0 . .
C C41 0.4936(3) 0.8586(4) 0.3847(3) 0.0188(10) Uani d . . . 1.0 . .
C C42 0.4621(3) 0.9303(4) 0.3224(3) 0.0237(10) Uani d . . . 1.0 . .
H H42 0.4844 0.9265 0.2772 0.028 Uiso calc U . R 1.0 . .
C C43 0.3977(3) 1.0080(4) 0.3255(3) 0.0277(11) Uani d . . . 1.0 . .
H H43 0.3753 1.0561 0.2821 0.033 Uiso calc U . R 1.0 . .
C C44 0.3661(3) 1.0153(4) 0.3923(3) 0.0245(11) Uani d . . . 1.0 . .
H H44 0.3225 1.069 0.3949 0.029 Uiso calc U . R 1.0 . .
C C45 0.3983(3) 0.9443(4) 0.4545(3) 0.0263(11) Uani d . . . 1.0 . .
H H45 0.3768 0.95 0.5001 0.032 Uiso calc U . R 1.0 . .
C C46 0.4621(3) 0.8637(4) 0.4520(3) 0.0224(10) Uani d . . . 1.0 . .
H H46 0.4834 0.8139 0.4949 0.027 Uiso calc U . R 1.0 . .

loop_
_atom_site_aniso_label
_atom_site_aniso_U_11
_atom_site_aniso_U_22
_atom_site_aniso_U_33
_atom_site_aniso_U_12
_atom_site_aniso_U_13
_atom_site_aniso_U_23
S1 0.0198(6) 0.0158(5) 0.0158(5) -0.0003(4) 0.0044(4) 0.0002(4)
O1 0.0201(16) 0.0177(16) 0.0139(15) -0.0036(13) 0.0039(12) -0.0038(12)
C1 0.020(2) 0.018(2) 0.015(2) 0.0044(19) 0.0004(18) 0.0016(18)
C2 0.023(3) 0.019(2) 0.029(3) 0.005(2) 0.008(2) 0.006(2)
C3 0.024(3) 0.028(3) 0.050(3) 0.010(2) 0.014(2) 0.001(2)
C4 0.036(7) 0.028(6) 0.052(8) 0.008(5) 0.014(6) -0.009(6)
C5 0.032(6) 0.033(6) 0.038(6) 0.010(4) 0.009(5) -0.006(5)
C6 0.044(7) 0.033(6) 0.040(6) 0.012(5) 0.016(5) -0.003(5)
C4A 0.038(7) 0.033(7) 0.054(8) 0.011(6) 0.019(6) -0.023(6)
C5A 0.055(8) 0.035(7) 0.054(8) 0.030(6) -0.014(6) -0.015(6)
C6A 0.054(8) 0.036(7) 0.052(8) 0.013(6) 0.029(7) 0.001(6)
P1 0.0195(6) 0.0164(6) 0.0162(6) -0.0006(5) 0.0028(4) -0.0021(5)
C11 0.020(2) 0.017(2) 0.021(2) 0.0038(18) 0.0067(19) 0.0038(18)
C12 0.023(3) 0.022(2) 0.022(2) 0.006(2) 0.008(2) 0.002(2)
C13 0.039(3) 0.033(3) 0.023(3) 0.009(2) 0.013(2) 0.006(2)
C14 0.048(3) 0.025(3) 0.042(3) 0.014(2) 0.025(3) 0.015(2)
C15 0.034(3) 0.018(3) 0.054(4) 0.000(2) 0.016(3) 0.008(2)
C16 0.023(3) 0.017(2) 0.041(3) 0.004(2) 0.014(2) 0.002(2)
C17 0.034(3) 0.028(3) 0.013(2) 0.001(2) -0.001(2) 0.000(2)
C18 0.076(5) 0.039(4) 0.051(4) 0.024(3) 0.029(4) 0.028(3)
C19 0.033(3) 0.021(3) 0.059(4) -0.004(2) 0.006(3) -0.006(3)
B1 0.017(3) 0.016(2) 0.014(2) 0.001(2) 0.003(2) -0.001(2)
C21 0.016(2) 0.016(2) 0.022(2) 0.0012(18) 0.0013(18) 0.0025(18)
F22 0.0345(17) 0.0378(17) 0.0216(15) -0.0099(14) 0.0043(13) -0.0080(13)
C22 0.021(3) 0.022(2) 0.030(3) 0.000(2) 0.005(2) -0.004(2)
F23 0.0357(18) 0.043(2) 0.058(2) -0.0099(15) -0.0001(16) -0.0283(17)
C23 0.024(3) 0.025(3) 0.042(3) -0.003(2) -0.003(2) -0.011(2)
F24 0.0300(18) 0.0337(19) 0.106(3) -0.0175(15) 0.0038(19) -0.002(2)
C24 0.021(3) 0.021(3) 0.064(4) -0.008(2) -0.001(3) -0.003(3)
F25 0.041(2) 0.063(3) 0.080(3) -0.0201(19) 0.0207(19) 0.028(2)
C25 0.021(3) 0.034(3) 0.055(4) -0.005(2) 0.008(3) 0.018(3)
F26 0.0324(17) 0.054(2) 0.0267(16) -0.0089(15) 0.0131(13) 0.0061(14)
C26 0.023(3) 0.028(3) 0.027(3) 0.001(2) 0.005(2) 0.004(2)
C31 0.017(2) 0.018(2) 0.017(2) -0.0027(18) 0.0049(18) 0.0005(18)
F32 0.0446(18) 0.0205(14) 0.0228(14) 0.0107(13) 0.0080(13) -0.0029(12)
C32 0.022(2) 0.016(2) 0.019(2) 0.0013(18) 0.0071(19) -0.0023(18)
F33 0.0425(18) 0.0321(16) 0.0174(14) 0.0011(14) 0.0024(13) -0.0087(12)
C33 0.024(3) 0.026(3) 0.013(2) 0.001(2) 0.0052(19) -0.0034(19)
F34 0.0368(17) 0.0369(17) 0.0189(14) 0.0080(14) -0.0027(12) 0.0065(13)
C34 0.021(2) 0.027(3) 0.013(2) 0.001(2) -0.0027(18) 0.0048(19)
F35 0.051(2) 0.0244(15) 0.0303(16) 0.0185(14) -0.0042(14) -0.0019(13)
C35 0.028(3) 0.015(2) 0.025(2) 0.006(2) 0.004(2) 0.0011(19)
F36 0.0441(18) 0.0163(14) 0.0201(14) 0.0059(12) -0.0037(12) -0.0053(11)
C36 0.022(2) 0.018(2) 0.015(2) 0.0000(19) 0.0028(18) -0.0028(18)
N1 0.017(2) 0.022(2) 0.018(2) -0.0021(16) 0.0046(16) -0.0038(17)
C41 0.017(2) 0.020(2) 0.019(2) -0.0037(18) 0.0038(18) -0.0021(19)
C42 0.025(3) 0.025(3) 0.020(2) -0.002(2) 0.003(2) -0.001(2)
C43 0.030(3) 0.025(3) 0.026(3) 0.002(2) 0.002(2) 0.002(2)
C44 0.021(3) 0.019(2) 0.033(3) 0.0027(19) 0.004(2) -0.005(2)
C45 0.027(3) 0.026(3) 0.028(3) -0.004(2) 0.011(2) -0.005(2)
C46 0.025(3) 0.023(2) 0.019(2) -0.001(2) 0.0047(19) -0.004(2)

loop_
_atom_type_symbol
_atom_type_description
_atom_type_scat_dispersion_real
_atom_type_scat_dispersion_imag
_atom_type_scat_source
C C 0.0181 0.0091 'International Tables Vol C Tables 4.2.6.8 and 6.1.1.4'
H H 0.0000 0.0000 'International Tables Vol C Tables 4.2.6.8 and 6.1.1.4'
B B 0.0090 0.0039 'International Tables Vol C Tables 4.2.6.8 and 6.1.1.4'
N N 0.0311 0.0180 'International Tables Vol C Tables 4.2.6.8 and 6.1.1.4'
O O 0.0492 0.0322 'International Tables Vol C Tables 4.2.6.8 and 6.1.1.4'
F F 0.0727 0.0534 'International Tables Vol C Tables 4.2.6.8 and 6.1.1.4'
P P 0.2955 0.4335 'International Tables Vol C Tables 4.2.6.8 and 6.1.1.4'
S S 0.3331 0.5567 'International Tables Vol C Tables 4.2.6.8 and 6.1.1.4'

loop_
_geom_angle_atom_site_label_1
_geom_angle_atom_site_label_2
_geom_angle_atom_site_label_3
_geom_angle
O1 S1 N1 111.25(19)
O1 S1 P1 100.24(12)
N1 S1 P1 96.40(15)
B1 O1 S1 117.5(3)
C2 C1 B1 121.7(4)
C2 C1 P1 125.5(4)
B1 C1 P1 111.5(3)
C1 C2 C3 133.5(4)
C1 C2 H2 113.2
C3 C2 H2 113.2
C6A C3 C4A 118.0(8)
C6A C3 C2 106.8(6)
C4A C3 C2 114.0(6)
C2 C3 C4 118.6(5)
C2 C3 C5 111.6(5)
C4 C3 C5 114.1(7)
C6A C3 C5A 105.4(8)
C4A C3 C5A 107.1(9)
C2 C3 C5A 104.4(6)
C2 C3 C6 105.7(5)
C4 C3 C6 102.7(7)
C5 C3 C6 102.0(6)
C3 C4 H4A 109.5
C3 C4 H4B 109.5
H4A C4 H4B 109.5
C3 C4 H4C 109.5
H4A C4 H4C 109.5
H4B C4 H4C 109.5
C3 C5 H5A 109.5
C3 C5 H5B 109.5
H5A C5 H5B 109.5
C3 C5 H5C 109.5
H5A C5 H5C 109.5
H5B C5 H5C 109.5
C3 C6 H6A 109.5
C3 C6 H6B 109.5
H6A C6 H6B 109.5
C3 C6 H6C 109.5
H6A C6 H6C 109.5
H6B C6 H6C 109.5
C3 C4A H4A1 109.5
C3 C4A H4A2 109.5
H4A1 C4A H4A2 109.5
C3 C4A H4A3 109.5
H4A1 C4A H4A3 109.5
H4A2 C4A H4A3 109.5
C3 C5A H5A1 109.5
C3 C5A H5A2 109.5
H5A1 C5A H5A2 109.5
C3 C5A H5A3 109.5
H5A1 C5A H5A3 109.5
H5A2 C5A H5A3 109.5
C3 C6A H6A1 109.5
C3 C6A H6A2 109.5
H6A1 C6A H6A2 109.5
C3 C6A H6A3 109.5
H6A1 C6A H6A3 109.5
H6A2 C6A H6A3 109.5
C1 P1 C11 113.0(2)
C1 P1 S1 91.33(15)
C11 P1 S1 97.56(15)
C16 C11 C12 119.8(4)
C16 C11 P1 114.5(4)
C12 C11 P1 125.7(4)
C13 C12 C11 118.9(5)
C13 C12 C17 117.3(4)
C11 C12 C17 123.8(4)
C12 C13 C14 121.6(5)
C12 C13 H13 119.2
C14 C13 H13 119.2
C15 C14 C13 118.0(5)
C15 C14 C18 122.2(6)
C13 C14 C18 119.7(6)
C16 C15 C14 122.2(5)
C16 C15 H15 118.9
C14 C15 H15 118.9
C15 C16 C11 119.3(5)
C15 C16 C19 117.6(5)
C11 C16 C19 123.1(5)
C12 C17 H17A 109.5
C12 C17 H17B 109.5
H17A C17 H17B 109.5
C12 C17 H17C 109.5
H17A C17 H17C 109.5
H17B C17 H17C 109.5
C14 C18 H18A 109.5
C14 C18 H18B 109.5
H18A C18 H18B 109.5
C14 C18 H18C 109.5
H18A C18 H18C 109.5
H18B C18 H18C 109.5
C16 C19 H19A 109.5
C16 C19 H19B 109.5
H19A C19 H19B 109.5
C16 C19 H19C 109.5
H19A C19 H19C 109.5
H19B C19 H19C 109.5
O1 B1 C21 106.2(3)
O1 B1 C1 106.2(3)
C21 B1 C1 115.3(4)
O1 B1 C31 104.7(3)
C21 B1 C31 109.3(4)
C1 B1 C31 114.3(4)
C26 C21 C22 113.7(4)
C26 C21 B1 120.9(4)
C22 C21 B1 125.2(4)
F22 C22 C23 114.9(4)
F22 C22 C21 121.2(4)
C23 C22 C21 123.9(5)
F23 C23 C22 121.2(5)
F23 C23 C24 119.6(5)
C22 C23 C24 119.2(5)
F24 C24 C25 120.9(5)
F24 C24 C23 119.8(5)
C25 C24 C23 119.2(5)
F25 C25 C24 119.9(5)
F25 C25 C26 120.5(6)
C24 C25 C26 119.6(5)
F26 C26 C25 116.6(5)
F26 C26 C21 119.1(4)
C25 C26 C21 124.3(5)
C32 C31 C36 113.4(4)
C32 C31 B1 128.0(4)
C36 C31 B1 118.6(4)
F32 C32 C31 121.4(4)
F32 C32 C33 114.1(4)
C31 C32 C33 124.5(4)
F33 C33 C34 120.0(4)
F33 C33 C32 121.1(4)
C34 C33 C32 118.9(4)
F34 C34 C35 121.6(4)
F34 C34 C33 119.8(4)
C35 C34 C33 118.6(4)
F35 C35 C36 120.3(4)
F35 C35 C34 119.4(4)
C36 C35 C34 120.3(4)
F36 C36 C35 116.3(4)
F36 C36 C31 119.5(4)
C35 C36 C31 124.2(4)
C41 N1 S1 121.0(3)
C41 N1 H1 117.(4)
S1 N1 H1 113.(4)
C42 C41 C46 120.7(4)
C42 C41 N1 119.6(4)
C46 C41 N1 119.7(4)
C41 C42 C43 120.2(5)
C41 C42 H42 119.9
C43 C42 H42 119.9
C42 C43 C44 119.9(5)
C42 C43 H43 120.0
C44 C43 H43 120.0
C45 C44 C43 119.6(5)
C45 C44 H44 120.2
C43 C44 H44 120.2
C44 C45 C46 121.4(5)
C44 C45 H45 119.3
C46 C45 H45 119.3
C41 C46 C45 118.1(5)
C41 C46 H46 120.9
C45 C46 H46 120.9

loop_
_geom_bond_atom_site_label_1
_geom_bond_atom_site_label_2
_geom_bond_distance
S1 O1 1.565(3)
S1 N1 1.639(4)
S1 P1 2.2165(16)
O1 B1 1.550(6)
C1 C2 1.335(6)
C1 B1 1.642(6)
C1 P1 1.821(5)
C2 C3 1.521(7)
C2 H2 0.95
C3 C6A 1.514(7)
C3 C4A 1.514(7)
C3 C4 1.525(7)
C3 C5 1.528(7)
C3 C5A 1.570(7)
C3 C6 1.582(7)
C4 H4A 0.98
C4 H4B 0.98
C4 H4C 0.98
C5 H5A 0.98
C5 H5B 0.98
C5 H5C 0.98
C6 H6A 0.98
C6 H6B 0.98
C6 H6C 0.98
C4A H4A1 0.98
C4A H4A2 0.98
C4A H4A3 0.98
C5A H5A1 0.98
C5A H5A2 0.98
C5A H5A3 0.98
C6A H6A1 0.98
C6A H6A2 0.98
C6A H6A3 0.98
P1 C11 1.835(5)
C11 C16 1.407(7)
C11 C12 1.410(7)
C12 C13 1.397(7)
C12 C17 1.506(7)
C13 C14 1.402(8)
C13 H13 0.95
C14 C15 1.386(8)
C14 C18 1.511(7)
C15 C16 1.384(7)
C15 H15 0.95
C16 C19 1.516(8)
C17 H17A 0.98
C17 H17B 0.98
C17 H17C 0.98
C18 H18A 0.98
C18 H18B 0.98
C18 H18C 0.98
C19 H19A 0.98
C19 H19B 0.98
C19 H19C 0.98
B1 C21 1.636(7)
B1 C31 1.658(6)
C21 C26 1.391(7)
C21 C22 1.392(7)
F22 C22 1.345(6)
C22 C23 1.378(7)
F23 C23 1.341(6)
C23 C24 1.388(8)
F24 C24 1.340(6)
C24 C25 1.366(9)
F25 C25 1.350(6)
C25 C26 1.374(7)
F26 C26 1.353(6)
C31 C32 1.376(6)
C31 C36 1.393(6)
F32 C32 1.361(5)
C32 C33 1.396(6)
F33 C33 1.334(5)
C33 C34 1.379(7)
F34 C34 1.337(5)
C34 C35 1.375(7)
F35 C35 1.355(5)
C35 C36 1.366(7)
F36 C36 1.354(5)
N1 C41 1.434(6)
N1 H1 0.78(5)
C41 C42 1.377(7)
C41 C46 1.398(6)
C42 C43 1.388(7)
C42 H42 0.95
C43 C44 1.392(7)
C43 H43 0.95
C44 C45 1.373(7)
C44 H44 0.95
C45 C46 1.401(7)
C45 H45 0.95
C46 H46 0.95

loop_
_geom_torsion_atom_site_label_1
_geom_torsion_atom_site_label_2
_geom_torsion_atom_site_label_3
_geom_torsion_atom_site_label_4
_geom_torsion
N1 S1 O1 B1 -79.9(3)
P1 S1 O1 B1 21.2(3)
B1 C1 C2 C3 -166.5(5)
P1 C1 C2 C3 -0.7(8)
C1 C2 C3 C6A 149.9(8)
C1 C2 C3 C4A 17.8(10)
C1 C2 C3 C4 -19.3(10)
C1 C2 C3 C5 -155.0(7)
C1 C2 C3 C5A -98.8(9)
C1 C2 C3 C6 95.0(7)
C2 C1 P1 C11 72.1(5)
B1 C1 P1 C11 -120.8(3)
C2 C1 P1 S1 170.9(4)
B1 C1 P1 S1 -22.0(3)
C1 P1 C11 C16 -146.6(3)
S1 P1 C11 C16 118.7(3)
C1 P1 C11 C12 32.1(5)
S1 P1 C11 C12 -62.6(4)
C16 C11 C12 C13 1.6(7)
P1 C11 C12 C13 -177.1(4)
C16 C11 C12 C17 -176.2(4)
P1 C11 C12 C17 5.2(7)
C11 C12 C13 C14 -0.2(7)
C17 C12 C13 C14 177.7(5)
C12 C13 C14 C15 -0.2(8)
C12 C13 C14 C18 -178.4(5)
C13 C14 C15 C16 -0.6(8)
C18 C14 C15 C16 177.4(5)
C14 C15 C16 C11 1.9(8)
C14 C15 C16 C19 -178.1(5)
C12 C11 C16 C15 -2.4(7)
P1 C11 C16 C15 176.4(4)
C12 C11 C16 C19 177.7(5)
P1 C11 C16 C19 -3.6(6)
S1 O1 B1 C21 -161.2(3)
S1 O1 B1 C1 -38.1(4)
S1 O1 B1 C31 83.2(4)
C2 C1 B1 O1 -155.0(4)
P1 C1 B1 O1 37.4(4)
C2 C1 B1 C21 -37.7(6)
P1 C1 B1 C21 154.7(3)
C2 C1 B1 C31 90.1(5)
P1 C1 B1 C31 -77.5(4)
O1 B1 C21 C26 -154.5(4)
C1 B1 C21 C26 88.2(5)
C31 B1 C21 C26 -42.1(6)
O1 B1 C21 C22 19.5(6)
C1 B1 C21 C22 -97.8(5)
C31 B1 C21 C22 131.9(5)
C26 C21 C22 F22 -177.3(4)
B1 C21 C22 F22 8.4(7)
C26 C21 C22 C23 2.2(7)
B1 C21 C22 C23 -172.1(5)
F22 C22 C23 F23 0.0(7)
C21 C22 C23 F23 -179.5(5)
F22 C22 C23 C24 -179.8(5)
C21 C22 C23 C24 0.6(8)
F23 C23 C24 F24 0.0(8)
C22 C23 C24 F24 179.9(5)
F23 C23 C24 C25 177.8(5)
C22 C23 C24 C25 -2.3(8)
F24 C24 C25 F25 -1.3(8)
C23 C24 C25 F25 -179.2(5)
F24 C24 C25 C26 178.8(5)
C23 C24 C25 C26 1.0(8)
F25 C25 C26 F26 0.9(7)
C24 C25 C26 F26 -179.3(5)
F25 C25 C26 C21 -177.7(5)
C24 C25 C26 C21 2.2(8)
C22 C21 C26 F26 177.8(4)
B1 C21 C26 F26 -7.6(7)
C22 C21 C26 C25 -3.7(7)
B1 C21 C26 C25 171.0(5)
O1 B1 C31 C32 -124.1(5)
C21 B1 C31 C32 122.6(5)
C1 B1 C31 C32 -8.3(6)
O1 B1 C31 C36 55.7(5)
C21 B1 C31 C36 -57.6(5)
C1 B1 C31 C36 171.5(4)
C36 C31 C32 F32 178.6(4)
B1 C31 C32 F32 -1.6(7)
C36 C31 C32 C33 -1.3(7)
B1 C31 C32 C33 178.5(4)
F32 C32 C33 F33 1.0(6)
C31 C32 C33 F33 -179.1(4)
F32 C32 C33 C34 -177.7(4)
C31 C32 C33 C34 2.2(7)
F33 C33 C34 F34 -0.1(7)
C32 C33 C34 F34 178.7(4)
F33 C33 C34 C35 179.3(4)
C32 C33 C34 C35 -1.9(7)
F34 C34 C35 F35 1.5(7)
C33 C34 C35 F35 -177.9(4)
F34 C34 C35 C36 -179.6(4)
C33 C34 C35 C36 1.0(7)
F35 C35 C36 F36 -0.9(7)
C34 C35 C36 F36 -179.7(4)
F35 C35 C36 C31 178.7(4)
C34 C35 C36 C31 -0.1(8)
C32 C31 C36 F36 179.8(4)
B1 C31 C36 F36 0.0(6)
C32 C31 C36 C35 0.2(7)
B1 C31 C36 C35 -179.6(4)
O1 S1 N1 C41 -76.4(4)
P1 S1 N1 C41 -180.0(3)
S1 N1 C41 C42 132.7(4)
S1 N1 C41 C46 -48.3(6)
C46 C41 C42 C43 -0.6(7)
N1 C41 C42 C43 178.3(4)
C41 C42 C43 C44 1.3(7)
C42 C43 C44 C45 -0.8(7)
C43 C44 C45 C46 -0.4(8)
C42 C41 C46 C45 -0.6(7)
N1 C41 C46 C45 -179.5(4)
C44 C45 C46 C41 1.1(7)
